data_1515453
loop_
_publ_author_name
'Scott, Lauren E.'
'Telpoukhovskaia, Maria'
'Rodr\'iguez-Rodr\'iguez, Cristina'
'Merkel, Michael'
'Bowen, Meryn L.'
'Page, Brent D. G.'
'Green, David E.'
'Storr, Tim'
'Thomas, Fancy'
'Allen, David D.'
'Lockman, Paul R.'
'Patrick, Brian O.'
'Adam, Michael J.'
'Orvig, Chris'

_publ_section_title
;
 N-Aryl-substituted 3-(\b-D-glucopyranosyloxy)-2-methyl-4(1H)-pyridinones
 as agents for Alzheimer's therapy
;
_journal_issue 4
_journal_name_full 'Chemical Science'
_journal_page_first 642
_journal_paper_doi 10.1039/c0sc00544d
_journal_volume 2
_journal_year 2011
_chemical_formula_sum 'C15 H20 N2 O3'
_chemical_formula_weight 276.33
_chemical_name_common Hdapp
_chemical_name_systematic
;
?
;
_space_group_IT_number 2
_symmetry_cell_setting triclinic
_symmetry_space_group_name_Hall '-P 1'
_symmetry_space_group_name_H-M 'P -1'
_atom_sites_solution_hydrogens geom
_atom_sites_solution_primary direct
_atom_sites_solution_secondary difmap
_audit_creation_method SHELXL-97
_cell_angle_alpha 85.485(6)
_cell_angle_beta 78.375(6)
_cell_angle_gamma 69.760(5)
_cell_formula_units_Z 2
_cell_length_a 7.5438(8)
_cell_length_b 9.0878(9)
_cell_length_c 11.3719(12)
_cell_measurement_reflns_used 3617
_cell_measurement_temperature 173(2)
_cell_measurement_theta_max 27.87
_cell_measurement_theta_min 2.39
_cell_volume 716.44(13)
_computing_structure_refinement 'SHELXL-97 (Sheldrick, 1997)'
_diffrn_ambient_temperature 173(2)
_diffrn_measured_fraction_theta_full 0.995
_diffrn_measured_fraction_theta_max 0.995
_diffrn_measurement_device_type 'Bruker X8 APEX II'
_diffrn_measurement_method 'area deteector'
_diffrn_radiation_monochromator graphite
_diffrn_radiation_source 'fine-focus sealed tube'
_diffrn_radiation_type MoK\a
_diffrn_radiation_wavelength 0.71069
_diffrn_reflns_av_R_equivalents 0.0323
_diffrn_reflns_av_sigmaI/netI 0.0316
_diffrn_reflns_limit_h_max 9
_diffrn_reflns_limit_h_min -9
_diffrn_reflns_limit_k_max 12
_diffrn_reflns_limit_k_min -12
_diffrn_reflns_limit_l_max 15
_diffrn_reflns_limit_l_min -15
_diffrn_reflns_number 14821
_diffrn_reflns_theta_full 28.13
_diffrn_reflns_theta_max 28.13
_diffrn_reflns_theta_min 1.83
_exptl_absorpt_coefficient_mu 0.090
_exptl_absorpt_correction_T_max 0.996
_exptl_absorpt_correction_T_min 0.894
_exptl_absorpt_correction_type multi-scan
_exptl_absorpt_process_details 'SADABS (Bruker Nonius, 2003)'
_exptl_crystal_colour colourless
_exptl_crystal_density_diffrn 1.281
_exptl_crystal_density_method 'not measured'
_exptl_crystal_description plate
_exptl_crystal_F_000 296
_exptl_crystal_size_max 0.50
_exptl_crystal_size_mid 0.50
_exptl_crystal_size_min 0.05
_refine_diff_density_max 0.246
_refine_diff_density_min -0.213
_refine_diff_density_rms 0.044
_refine_ls_extinction_method none
_refine_ls_goodness_of_fit_ref 1.067
_refine_ls_hydrogen_treatment mixed
_refine_ls_matrix_type full
_refine_ls_number_parameters 193
_refine_ls_number_reflns 3490
_refine_ls_number_restraints 0
_refine_ls_restrained_S_all 1.067
_refine_ls_R_factor_all 0.0676
_refine_ls_R_factor_gt 0.0459
_refine_ls_shift/su_max 0.022
_refine_ls_shift/su_mean 0.000
_refine_ls_structure_factor_coef Fsqd
_refine_ls_weighting_details 'calc w=1/[\s^2^(Fo^2^)+(0.0601P)^2^+0.1306P] where P=(Fo^2^+2Fc^2^)/3'
_refine_ls_weighting_scheme calc
_refine_ls_wR_factor_gt 0.1173
_refine_ls_wR_factor_ref 0.1281
_reflns_number_gt 2533
_reflns_number_total 3490
_reflns_threshold_expression >2sigma(I)
_cod_data_source_file c0sc00544d.txt
_cod_data_source_block co335
_cod_database_code 1515453

loop_
_symmetry_equiv_pos_as_xyz
'x, y, z'
'-x, -y, -z'

loop_
_atom_site_label
_atom_site_type_symbol
_atom_site_fract_x
_atom_site_fract_y
_atom_site_fract_z
_atom_site_U_iso_or_equiv
_atom_site_adp_type
_atom_site_occupancy
_atom_site_symmetry_multiplicity
_atom_site_calc_flag
_atom_site_refinement_flags
C1 C -0.0354(2) 0.39438(19) 0.76236(14) 0.0343(3) Uani 1 1 d .
H1A H 0.0315 0.4709 0.7545 0.051 Uiso 1 1 calc R
H1B H 0.0250 0.3064 0.8130 0.051 Uiso 1 1 calc R
H1C H -0.1706 0.4446 0.7991 0.051 Uiso 1 1 calc R
C2 C -0.02311(19) 0.33541(16) 0.64102(12) 0.0253(3) Uani 1 1 d .
C3 C -0.17080(19) 0.39357(15) 0.57936(12) 0.0258(3) Uani 1 1 d .
C4 C -0.16317(19) 0.33624(16) 0.46415(12) 0.0263(3) Uani 1 1 d .
C5 C 0.0102(2) 0.21777(18) 0.41738(13) 0.0322(3) Uani 1 1 d .
H5 H 0.0259 0.1762 0.3404 0.039 Uiso 1 1 calc R
C6 C 0.1551(2) 0.16217(18) 0.48062(13) 0.0326(3) Uani 1 1 d .
H6 H 0.2697 0.0817 0.4469 0.039 Uiso 1 1 calc R
C7 C 0.29628(19) 0.14620(16) 0.65558(12) 0.0253(3) Uani 1 1 d .
C8 C 0.3218(2) -0.00196(17) 0.70402(13) 0.0291(3) Uani 1 1 d .
H8 H 0.2423 -0.0580 0.6905 0.035 Uiso 1 1 calc R
C9 C 0.4623(2) -0.06910(17) 0.77209(13) 0.0299(3) Uani 1 1 d .
H9 H 0.4784 -0.1712 0.8052 0.036 Uiso 1 1 calc R
C10 C 0.58166(19) 0.01082(16) 0.79318(12) 0.0252(3) Uani 1 1 d .
C11 C 0.5549(2) 0.16000(16) 0.74017(13) 0.0278(3) Uani 1 1 d .
H11 H 0.6355 0.2163 0.7513 0.033 Uiso 1 1 calc R
C12 C 0.4144(2) 0.22631(16) 0.67239(13) 0.0288(3) Uani 1 1 d .
H12 H 0.3989 0.3273 0.6372 0.035 Uiso 1 1 calc R
C13 C 0.7306(2) -0.19952(19) 0.92735(15) 0.0404(4) Uani 1 1 d .
H13A H 0.6112 -0.1832 0.9861 0.061 Uiso 1 1 calc R
H13B H 0.8398 -0.2306 0.9692 0.061 Uiso 1 1 calc R
H13C H 0.7471 -0.2824 0.8718 0.061 Uiso 1 1 calc R
C14 C 0.8387(2) 0.0294(2) 0.88660(17) 0.0441(4) Uani 1 1 d .
H14A H 0.8850 0.0789 0.8127 0.066 Uiso 1 1 calc R
H14B H 0.9487 -0.0431 0.9185 0.066 Uiso 1 1 calc R
H14C H 0.7620 0.1104 0.9461 0.066 Uiso 1 1 calc R
C15 C -0.3171(3) 0.4383(2) 0.10181(15) 0.0500(5) Uani 1 1 d .
H15A H -0.4546 0.4611 0.1333 0.075 Uiso 1 1 calc R
H15B H -0.2868 0.4022 0.0188 0.075 Uiso 1 1 calc R
H15C H -0.2848 0.5335 0.1040 0.075 Uiso 1 1 calc R
N1 N 0.14098(16) 0.21796(14) 0.59010(10) 0.0264(3) Uani 1 1 d .
N2 N 0.72161(19) -0.05551(15) 0.86083(12) 0.0355(3) Uani 1 1 d .
O1 O -0.30534(14) 0.39286(12) 0.41058(9) 0.0328(3) Uani 1 1 d .
O2 O -0.33095(15) 0.50904(12) 0.63044(10) 0.0356(3) Uani 1 1 d .
O3 O -0.21082(18) 0.32174(14) 0.17193(11) 0.0449(3) Uani 1 1 d .
H2O H -0.418(3) 0.526(2) 0.5830(18) 0.060(6) Uiso 1 1 d .
H3O H -0.252(3) 0.352(2) 0.250(2) 0.071(7) Uiso 1 1 d .

loop_
_atom_site_aniso_label
_atom_site_aniso_U_11
_atom_site_aniso_U_22
_atom_site_aniso_U_33
_atom_site_aniso_U_23
_atom_site_aniso_U_13
_atom_site_aniso_U_12
C1 0.0289(8) 0.0391(8) 0.0327(8) -0.0081(6) -0.0076(6) -0.0062(6)
C2 0.0226(7) 0.0259(7) 0.0264(7) -0.0001(5) -0.0033(5) -0.0078(5)
C3 0.0214(7) 0.0247(7) 0.0287(7) 0.0001(5) -0.0026(6) -0.0058(5)
C4 0.0231(7) 0.0299(7) 0.0261(7) 0.0057(5) -0.0069(5) -0.0092(6)
C5 0.0283(8) 0.0391(8) 0.0253(7) -0.0046(6) -0.0068(6) -0.0048(6)
C6 0.0256(7) 0.0382(8) 0.0280(7) -0.0062(6) -0.0042(6) -0.0024(6)
C7 0.0201(7) 0.0287(7) 0.0248(7) -0.0003(5) -0.0061(5) -0.0043(5)
C8 0.0256(7) 0.0292(7) 0.0347(8) -0.0001(6) -0.0073(6) -0.0110(6)
C9 0.0292(7) 0.0257(7) 0.0346(8) 0.0049(6) -0.0080(6) -0.0091(6)
C10 0.0215(7) 0.0271(7) 0.0235(7) -0.0026(5) -0.0029(5) -0.0041(5)
C11 0.0245(7) 0.0282(7) 0.0324(7) -0.0002(6) -0.0073(6) -0.0101(6)
C12 0.0281(7) 0.0258(7) 0.0324(7) 0.0038(6) -0.0067(6) -0.0093(6)
C13 0.0349(9) 0.0400(9) 0.0397(9) 0.0089(7) -0.0126(7) -0.0035(7)
C14 0.0373(9) 0.0455(10) 0.0541(11) -0.0023(8) -0.0246(8) -0.0104(8)
C15 0.0670(13) 0.0448(10) 0.0335(9) 0.0035(7) -0.0139(9) -0.0113(9)
N1 0.0216(6) 0.0305(6) 0.0257(6) -0.0003(5) -0.0064(5) -0.0057(5)
N2 0.0342(7) 0.0355(7) 0.0398(7) 0.0065(6) -0.0186(6) -0.0103(6)
O1 0.0261(5) 0.0387(6) 0.0314(5) 0.0027(4) -0.0116(4) -0.0051(4)
O2 0.0257(5) 0.0369(6) 0.0384(6) -0.0091(5) -0.0101(5) 0.0007(4)
O3 0.0455(7) 0.0427(7) 0.0369(7) 0.0002(5) -0.0073(5) -0.0034(5)

loop_
_atom_type_symbol
_atom_type_description
_atom_type_scat_dispersion_real
_atom_type_scat_dispersion_imag
_atom_type_scat_source
C C 0.0033 0.0016 'International Tables Vol C Tables 4.2.6.8 and 6.1.1.4'
H H 0.0000 0.0000 'International Tables Vol C Tables 4.2.6.8 and 6.1.1.4'
N N 0.0061 0.0033 'International Tables Vol C Tables 4.2.6.8 and 6.1.1.4'
O O 0.0106 0.0060 'International Tables Vol C Tables 4.2.6.8 and 6.1.1.4'

loop_
_geom_angle_atom_site_label_1
_geom_angle_atom_site_label_2
_geom_angle_atom_site_label_3
_geom_angle
C2 C1 H1A 109.5
C2 C1 H1B 109.5
H1A C1 H1B 109.5
C2 C1 H1C 109.5
H1A C1 H1C 109.5
H1B C1 H1C 109.5
C3 C2 N1 118.92(12)
C3 C2 C1 121.80(12)
N1 C2 C1 119.28(12)
O2 C3 C2 118.24(12)
O2 C3 C4 119.19(12)
C2 C3 C4 122.56(12)
O1 C4 C5 124.49(13)
O1 C4 C3 120.35(12)
C5 C4 C3 115.15(12)
C6 C5 C4 121.05(13)
C6 C5 H5 119.5
C4 C5 H5 119.5
N1 C6 C5 121.94(13)
N1 C6 H6 119.0
C5 C6 H6 119.0
C8 C7 C12 120.08(13)
C8 C7 N1 119.26(12)
C12 C7 N1 120.63(12)
C7 C8 C9 120.19(13)
C7 C8 H8 119.9
C9 C8 H8 119.9
C8 C9 C10 121.07(13)
C8 C9 H9 119.5
C10 C9 H9 119.5
N2 C10 C9 121.27(12)
N2 C10 C11 121.43(13)
C9 C10 C11 117.29(12)
C12 C11 C10 121.32(13)
C12 C11 H11 119.3
C10 C11 H11 119.3
C11 C12 C7 120.00(13)
C11 C12 H12 120.0
C7 C12 H12 120.0
N2 C13 H13A 109.5
N2 C13 H13B 109.5
H13A C13 H13B 109.5
N2 C13 H13C 109.5
H13A C13 H13C 109.5
H13B C13 H13C 109.5
N2 C14 H14A 109.5
N2 C14 H14B 109.5
H14A C14 H14B 109.5
N2 C14 H14C 109.5
H14A C14 H14C 109.5
H14B C14 H14C 109.5
O3 C15 H15A 109.5
O3 C15 H15B 109.5
H15A C15 H15B 109.5
O3 C15 H15C 109.5
H15A C15 H15C 109.5
H15B C15 H15C 109.5
C6 N1 C2 120.36(12)
C6 N1 C7 118.86(11)
C2 N1 C7 120.69(11)
C10 N2 C14 121.15(13)
C10 N2 C13 120.47(13)
C14 N2 C13 117.31(13)
C3 O2 H2O 107.1(13)
C15 O3 H3O 108.4(13)

loop_
_geom_bond_atom_site_label_1
_geom_bond_atom_site_label_2
_geom_bond_distance
C1 C2 1.494(2)
C1 H1A 0.9800
C1 H1B 0.9800
C1 H1C 0.9800
C2 C3 1.3644(19)
C2 N1 1.3788(17)
C3 O2 1.3544(16)
C3 C4 1.431(2)
C4 O1 1.2721(16)
C4 C5 1.410(2)
C5 C6 1.358(2)
C5 H5 0.9500
C6 N1 1.3518(18)
C6 H6 0.9500
C7 C8 1.378(2)
C7 C12 1.379(2)
C7 N1 1.4487(17)
C8 C9 1.380(2)
C8 H8 0.9500
C9 C10 1.401(2)
C9 H9 0.9500
C10 N2 1.3725(18)
C10 C11 1.4047(19)
C11 C12 1.3765(19)
C11 H11 0.9500
C12 H12 0.9500
C13 N2 1.4466(19)
C13 H13A 0.9800
C13 H13B 0.9800
C13 H13C 0.9800
C14 N2 1.440(2)
C14 H14A 0.9800
C14 H14B 0.9800
C14 H14C 0.9800
C15 O3 1.392(2)
C15 H15A 0.9800
C15 H15B 0.9800
C15 H15C 0.9800
O2 H2O 0.90(2)
O3 H3O 0.91(2)

loop_
_geom_torsion_atom_site_label_1
_geom_torsion_atom_site_label_2
_geom_torsion_atom_site_label_3
_geom_torsion_atom_site_label_4
_geom_torsion
N1 C2 C3 O2 -179.92(12)
C1 C2 C3 O2 0.7(2)
N1 C2 C3 C4 0.7(2)
C1 C2 C3 C4 -178.67(13)
O2 C3 C4 O1 -0.2(2)
C2 C3 C4 O1 179.19(13)
O2 C3 C4 C5 179.11(12)
C2 C3 C4 C5 -1.5(2)
O1 C4 C5 C6 -179.35(14)
C3 C4 C5 C6 1.4(2)
C4 C5 C6 N1 -0.5(2)
C12 C7 C8 C9 1.7(2)
N1 C7 C8 C9 -176.57(12)
C7 C8 C9 C10 -0.1(2)
C8 C9 C10 N2 179.99(13)
C8 C9 C10 C11 -1.3(2)
N2 C10 C11 C12 -179.98(13)
C9 C10 C11 C12 1.4(2)
C10 C11 C12 C7 0.1(2)
C8 C7 C12 C11 -1.6(2)
N1 C7 C12 C11 176.56(12)
C5 C6 N1 C2 -0.4(2)
C5 C6 N1 C7 176.12(14)
C3 C2 N1 C6 0.3(2)
C1 C2 N1 C6 179.69(14)
C3 C2 N1 C7 -176.16(12)
C1 C2 N1 C7 3.24(19)
C8 C7 N1 C6 -71.69(18)
C12 C7 N1 C6 110.09(16)
C8 C7 N1 C2 104.81(15)
C12 C7 N1 C2 -73.41(17)
C9 C10 N2 C14 -177.35(14)
C11 C10 N2 C14 4.0(2)
C9 C10 N2 C13 -9.5(2)
C11 C10 N2 C13 171.90(13)
